data_7007602
loop_
_publ_author_name
'Cox, Andrew R. F.'
'Gibson, Vernon C.'
'Marshall, Edward L.'
'White, Andrew J. P.'
'Yeldon, David'

_publ_section_title
;
 Coordination complexes bearing potentially tetradentate phenoxyamine
 ligands.
;
_journal_issue 42
_journal_name_full 'Dalton transactions (Cambridge, England : 2003)'
_journal_page_first 5014
_journal_page_last 5023
_journal_paper_doi 10.1039/b607753f
_journal_year 2006
_chemical_formula_sum 'C23 H42 Al N O3'
_chemical_formula_weight 407.56
_chemical_name_systematic
;
?
;
_space_group_IT_number 2
_symmetry_cell_setting triclinic
_symmetry_space_group_name_Hall '-P 1'
_symmetry_space_group_name_H-M 'P -1'
_atom_sites_solution_hydrogens geom
_atom_sites_solution_primary direct
_atom_sites_solution_secondary difmap
_audit_creation_method SHELXL-97
_cell_angle_alpha 86.978(3)
_cell_angle_beta 86.976(3)
_cell_angle_gamma 89.506(3)
_cell_formula_units_Z 4
_cell_length_a 10.3132(4)
_cell_length_b 11.9611(5)
_cell_length_c 20.6126(9)
_cell_measurement_temperature 173(2)
_cell_measurement_theta_max 32.6455
_cell_measurement_theta_min 3.9796
_cell_volume 2535.60(18)
_computing_cell_refinement 'CrysAlis RED, Oxford Diffraction Ltd'
_computing_data_collection 'CrysAlis CCD, Oxford Diffraction Ltd'
_computing_data_reduction 'CrysAlis RED, Oxford Diffraction Ltd'
_computing_molecular_graphics 'Bruker SHELXTL'
_computing_publication_material 'Bruker SHELXTL'
_computing_structure_refinement 'SHELXL-97 (Sheldrick, 1997)'
_computing_structure_solution 'SHELXS-97 (Sheldrick, 1990)'
_diffrn_ambient_temperature 173(2)
_diffrn_detector_area_resol_mean 15.9863
_diffrn_measured_fraction_theta_full 0.896
_diffrn_measured_fraction_theta_max 0.896
_diffrn_measurement_device_type 'OD Xcalibur 3'
_diffrn_measurement_method \w
_diffrn_radiation_monochromator graphite
_diffrn_radiation_source 'Enhance (Mo) X-ray Source'
_diffrn_radiation_type MoK\a
_diffrn_radiation_wavelength 0.71073
_diffrn_reflns_av_R_equivalents 0.0383
_diffrn_reflns_av_sigmaI/netI 0.0629
_diffrn_reflns_limit_h_max 15
_diffrn_reflns_limit_h_min -14
_diffrn_reflns_limit_k_max 17
_diffrn_reflns_limit_k_min -10
_diffrn_reflns_limit_l_max 31
_diffrn_reflns_limit_l_min -30
_diffrn_reflns_number 27740
_diffrn_reflns_theta_full 32.72
_diffrn_reflns_theta_max 32.72
_diffrn_reflns_theta_min 3.99
_exptl_absorpt_coefficient_mu 0.100
_exptl_absorpt_correction_T_max 0.99133
_exptl_absorpt_correction_T_min 0.97861
_exptl_absorpt_correction_type 'numeric analytical'
_exptl_crystal_colour Colourless
_exptl_crystal_density_diffrn 1.068
_exptl_crystal_density_method 'not measured'
_exptl_crystal_description 'blocky needles'
_exptl_crystal_F_000 896
_exptl_crystal_size_max 0.29
_exptl_crystal_size_mid 0.22
_exptl_crystal_size_min 0.10
_refine_diff_density_max 0.449
_refine_diff_density_min -0.376
_refine_diff_density_rms 0.061
_refine_ls_extinction_method none
_refine_ls_goodness_of_fit_ref 1.085
_refine_ls_hydrogen_treatment constr
_refine_ls_matrix_type full
_refine_ls_number_parameters 546
_refine_ls_number_reflns 16761
_refine_ls_number_restraints 60
_refine_ls_restrained_S_all 1.108
_refine_ls_R_factor_all 0.1156
_refine_ls_R_factor_gt 0.0739
_refine_ls_shift/su_max 0.001
_refine_ls_shift/su_mean 0.000
_refine_ls_structure_factor_coef Fsqd
_refine_ls_weighting_details 'calc w=1/[\s^2^(Fo^2^)+(0.1102P)^2^+0.5083P] where P=(Fo^2^+2Fc^2^)/3'
_refine_ls_weighting_scheme calc
_refine_ls_wR_factor_gt 0.2055
_refine_ls_wR_factor_ref 0.2299
_reflns_number_gt 10237
_reflns_number_total 16761
_reflns_threshold_expression >2sigma(I)
_cod_data_source_file b607753f.txt
_cod_data_source_block Compound_6c
_cod_depositor_comments
;
The following automatic conversions were performed:
'_symmetry_cell_setting' value 'Triclinic' changed to 'triclinic'
according to '/home/saulius/struct/CIF-dictionaries/cif_core.dic'
dictionary named 'cif_core.dic' version 2.4.1 from 2010-06-29.

Automatic conversion script
Id: cif_fix_enum 1527 2010-12-29 10:47:43Z saulius 
;
_cod_original_sg_symbol_H-M P-1
_cod_database_code 7007602

loop_
_symmetry_equiv_pos_as_xyz
'x, y, z'
'-x, -y, -z'

loop_
_atom_site_label
_atom_site_type_symbol
_atom_site_fract_x
_atom_site_fract_y
_atom_site_fract_z
_atom_site_U_iso_or_equiv
_atom_site_adp_type
_atom_site_occupancy
_atom_site_symmetry_multiplicity
_atom_site_calc_flag
_atom_site_refinement_flags
_atom_site_disorder_assembly
_atom_site_disorder_group
Al Al 0.45875(6) 0.62962(5) 0.14468(3) 0.02886(14) Uani 1 1 d . . .
O1 O 0.41917(14) 0.54184(13) 0.21484(7) 0.0340(3) Uani 1 1 d . . .
C1 C 0.48924(19) 0.48813(16) 0.25962(10) 0.0279(4) Uani 1 1 d . . .
C2 C 0.4351(2) 0.45688(16) 0.32255(10) 0.0292(4) Uani 1 1 d . . .
C3 C 0.5172(2) 0.40239(18) 0.36585(10) 0.0340(4) Uani 1 1 d . . .
H3A H 0.4818 0.3802 0.4080 0.041 Uiso 1 1 calc R . .
C4 C 0.6478(2) 0.37838(18) 0.35143(10) 0.0331(4) Uani 1 1 d . A .
C5 C 0.6970(2) 0.40880(16) 0.28897(10) 0.0301(4) Uani 1 1 d . . .
H5A H 0.7855 0.3936 0.2773 0.036 Uiso 1 1 calc R . .
C6 C 0.6191(2) 0.46108(16) 0.24327(9) 0.0278(4) Uani 1 1 d . . .
C7 C 0.66922(19) 0.48167(15) 0.17392(9) 0.0273(4) Uani 1 1 d . . .
H7A H 0.6219 0.4326 0.1462 0.033 Uiso 1 1 calc R . .
H7B H 0.7621 0.4598 0.1706 0.033 Uiso 1 1 calc R . .
N8 N 0.65624(16) 0.60127(13) 0.14748(8) 0.0254(3) Uani 1 1 d . . .
C9 C 0.7237(2) 0.60561(17) 0.08124(9) 0.0307(4) Uani 1 1 d . . .
H9A H 0.6851 0.5487 0.0550 0.037 Uiso 1 1 calc R . .
H9B H 0.8163 0.5857 0.0857 0.037 Uiso 1 1 calc R . .
C10 C 0.7153(2) 0.71874(19) 0.04528(11) 0.0351(4) Uani 1 1 d . . .
H10A H 0.7631 0.7752 0.0679 0.042 Uiso 1 1 calc R . .
H10B H 0.7540 0.7149 0.0005 0.042 Uiso 1 1 calc R . .
O11 O 0.58348(16) 0.74821(14) 0.04378(10) 0.0486(4) Uani 1 1 d . . .
C12 C 0.5605(3) 0.8534(2) 0.01346(13) 0.0459(6) Uani 1 1 d . . .
H12A H 0.4669 0.8684 0.0145 0.069 Uiso 1 1 calc R . .
H12B H 0.5949 0.8545 -0.0318 0.069 Uiso 1 1 calc R . .
H12C H 0.6037 0.9110 0.0365 0.069 Uiso 1 1 calc R . .
C13 C 0.71238(19) 0.68034(16) 0.19218(10) 0.0288(4) Uani 1 1 d . . .
H13A H 0.6609 0.6739 0.2341 0.035 Uiso 1 1 calc R . .
H13B H 0.6994 0.7574 0.1735 0.035 Uiso 1 1 calc R . .
C14 C 0.8536(2) 0.66735(19) 0.20664(11) 0.0362(5) Uani 1 1 d . . .
H14A H 0.8704 0.7046 0.2471 0.043 Uiso 1 1 calc R . .
H14B H 0.8755 0.5869 0.2132 0.043 Uiso 1 1 calc R . .
O15 O 0.93219(15) 0.71582(16) 0.15416(9) 0.0461(4) Uani 1 1 d . . .
C16 C 1.0636(3) 0.7260(3) 0.17039(17) 0.0628(8) Uani 1 1 d . . .
H16A H 1.1146 0.7593 0.1329 0.094 Uiso 1 1 calc R . .
H16B H 1.0988 0.6517 0.1821 0.094 Uiso 1 1 calc R . .
H16C H 1.0681 0.7739 0.2073 0.094 Uiso 1 1 calc R . .
C17 C 0.2920(2) 0.48210(18) 0.34137(11) 0.0344(4) Uani 1 1 d . . .
C18 C 0.2701(2) 0.6091(2) 0.33935(13) 0.0444(5) Uani 1 1 d . . .
H18A H 0.3270 0.6428 0.3694 0.067 Uiso 1 1 calc R . .
H18B H 0.1793 0.6252 0.3522 0.067 Uiso 1 1 calc R . .
H18C H 0.2899 0.6405 0.2951 0.067 Uiso 1 1 calc R . .
C19 C 0.2033(2) 0.4291(2) 0.29413(13) 0.0443(6) Uani 1 1 d . . .
H19A H 0.2172 0.3479 0.2956 0.066 Uiso 1 1 calc R . .
H19B H 0.2235 0.4602 0.2499 0.066 Uiso 1 1 calc R . .
H19C H 0.1124 0.4453 0.3068 0.066 Uiso 1 1 calc R . .
C20 C 0.2519(3) 0.4352(3) 0.40956(12) 0.0497(6) Uani 1 1 d . . .
H20A H 0.3068 0.4672 0.4411 0.075 Uiso 1 1 calc R . .
H20B H 0.2620 0.3536 0.4115 0.075 Uiso 1 1 calc R . .
H20C H 0.1609 0.4546 0.4199 0.075 Uiso 1 1 calc R . .
C21 C 0.7338(2) 0.3190(2) 0.40156(11) 0.0449(6) Uani 1 1 d D . .
C22 C 0.6638(4) 0.2957(5) 0.46717(18) 0.0634(14) Uani 0.713(6) 1 d PD A 1
H22A H 0.6630 0.3634 0.4919 0.095 Uiso 0.713(6) 1 calc PR A 1
H22B H 0.7087 0.2353 0.4911 0.095 Uiso 0.713(6) 1 calc PR A 1
H22C H 0.5744 0.2731 0.4610 0.095 Uiso 0.713(6) 1 calc PR A 1
C23 C 0.7981(6) 0.2184(4) 0.3763(2) 0.083(2) Uani 0.713(6) 1 d PD A 1
H23A H 0.8836 0.2386 0.3563 0.125 Uiso 0.713(6) 1 calc PR A 1
H23B H 0.7449 0.1873 0.3437 0.125 Uiso 0.713(6) 1 calc PR A 1
H23C H 0.8087 0.1625 0.4122 0.125 Uiso 0.713(6) 1 calc PR A 1
C24 C 0.8449(4) 0.4040(5) 0.4166(2) 0.0736(17) Uani 0.713(6) 1 d PD A 1
H24A H 0.8155 0.4809 0.4069 0.110 Uiso 0.713(6) 1 calc PR A 1
H24B H 0.9233 0.3887 0.3895 0.110 Uiso 0.713(6) 1 calc PR A 1
H24C H 0.8643 0.3947 0.4626 0.110 Uiso 0.713(6) 1 calc PR A 1
C22A C 0.7099(12) 0.3627(10) 0.4652(5) 0.066(3) Uiso 0.287(6) 1 d PD A 2
H22D H 0.7370 0.4411 0.4640 0.100 Uiso 0.287(6) 1 calc PR A 2
H22E H 0.7595 0.3189 0.4970 0.100 Uiso 0.287(6) 1 calc PR A 2
H22F H 0.6171 0.3577 0.4777 0.100 Uiso 0.287(6) 1 calc PR A 2
C23A C 0.6804(11) 0.1911(8) 0.4063(6) 0.069(3) Uiso 0.287(6) 1 d PD A 2
H23D H 0.5919 0.1902 0.3913 0.103 Uiso 0.287(6) 1 calc PR A 2
H23E H 0.6803 0.1615 0.4515 0.103 Uiso 0.287(6) 1 calc PR A 2
H23F H 0.7370 0.1447 0.3789 0.103 Uiso 0.287(6) 1 calc PR A 2
C24A C 0.8690(9) 0.3098(10) 0.3793(5) 0.061(3) Uiso 0.287(6) 1 d PD A 2
H24D H 0.9088 0.3841 0.3768 0.092 Uiso 0.287(6) 1 calc PR A 2
H24E H 0.8748 0.2787 0.3362 0.092 Uiso 0.287(6) 1 calc PR A 2
H24F H 0.9149 0.2603 0.4100 0.092 Uiso 0.287(6) 1 calc PR A 2
C25 C 0.4128(2) 0.7831(2) 0.16715(14) 0.0458(6) Uani 1 1 d . . .
H25A H 0.3188 0.7939 0.1655 0.069 Uiso 1 1 calc R . .
H25B H 0.4574 0.8365 0.1360 0.069 Uiso 1 1 calc R . .
H25C H 0.4395 0.7956 0.2111 0.069 Uiso 1 1 calc R . .
C26 C 0.3858(2) 0.5536(2) 0.07299(11) 0.0405(5) Uani 1 1 d . . .
H26A H 0.2922 0.5684 0.0728 0.061 Uiso 1 1 calc R . .
H26B H 0.4010 0.4727 0.0788 0.061 Uiso 1 1 calc R . .
H26C H 0.4276 0.5815 0.0316 0.061 Uiso 1 1 calc R . .
Al' Al 1.01125(6) 1.12584(5) 0.14658(3) 0.02957(15) Uani 1 1 d . . .
O1' O 1.03415(14) 1.04084(13) 0.21833(7) 0.0348(3) Uani 1 1 d . . .
C1' C 0.95279(19) 0.98884(16) 0.26239(10) 0.0280(4) Uani 1 1 d . . .
C2' C 0.9898(2) 0.95946(17) 0.32646(10) 0.0303(4) Uani 1 1 d . . .
C3' C 0.8972(2) 0.90765(18) 0.36893(11) 0.0357(4) Uani 1 1 d . . .
H3'A H 0.9219 0.8867 0.4117 0.043 Uiso 1 1 calc R . .
C4' C 0.7704(2) 0.88413(18) 0.35340(10) 0.0349(4) Uani 1 1 d . B .
C5' C 0.7385(2) 0.91209(16) 0.28980(10) 0.0296(4) Uani 1 1 d . . .
H5'A H 0.6537 0.8967 0.2768 0.035 Uiso 1 1 calc R . .
C6' C 0.82807(19) 0.96205(16) 0.24491(9) 0.0279(4) Uani 1 1 d . . .
C7' C 0.79553(19) 0.98100(16) 0.17481(9) 0.0278(4) Uani 1 1 d . . .
H7'A H 0.7039 0.9596 0.1707 0.033 Uiso 1 1 calc R . .
H7'B H 0.8504 0.9306 0.1482 0.033 Uiso 1 1 calc R . .
N8' N 0.81369(16) 1.09927(13) 0.14717(8) 0.0257(3) Uani 1 1 d . . .
C9' C 0.7628(2) 1.10272(17) 0.08040(9) 0.0304(4) Uani 1 1 d . . .
H9'A H 0.6696 1.0829 0.0841 0.037 Uiso 1 1 calc R . .
H9'B H 0.8089 1.0452 0.0550 0.037 Uiso 1 1 calc R . .
C10' C 0.7775(2) 1.21455(19) 0.04361(10) 0.0350(4) Uani 1 1 d . . .
H10C H 0.7501 1.2094 -0.0014 0.042 Uiso 1 1 calc R . .
H10D H 0.7229 1.2717 0.0652 0.042 Uiso 1 1 calc R . .
O11' O 0.90942(16) 1.24428(14) 0.04305(9) 0.0461(4) Uani 1 1 d . . .
C12' C 0.9361(3) 1.3507(2) 0.01235(14) 0.0478(6) Uani 1 1 d . . .
H12D H 1.0289 1.3666 0.0137 0.072 Uiso 1 1 calc R . .
H12E H 0.8857 1.4080 0.0351 0.072 Uiso 1 1 calc R . .
H12F H 0.9120 1.3513 -0.0330 0.072 Uiso 1 1 calc R . .
C13' C 0.74586(19) 1.18010(16) 0.19044(10) 0.0291(4) Uani 1 1 d . . .
H13C H 0.7624 1.2565 0.1711 0.035 Uiso 1 1 calc R . .
H13D H 0.7873 1.1747 0.2328 0.035 Uiso 1 1 calc R . .
C14' C 0.6017(2) 1.16853(19) 0.20391(11) 0.0361(5) Uani 1 1 d . . .
H14C H 0.5791 1.0884 0.2108 0.043 Uiso 1 1 calc R . .
H14D H 0.5750 1.2067 0.2440 0.043 Uiso 1 1 calc R . .
O15' O 0.53481(16) 1.21671(16) 0.15058(9) 0.0483(4) Uani 1 1 d . . .
C16' C 0.4006(3) 1.2294(3) 0.16588(18) 0.0657(9) Uani 1 1 d . . .
H16D H 0.3584 1.2628 0.1279 0.099 Uiso 1 1 calc R . .
H16E H 0.3877 1.2783 0.2024 0.099 Uiso 1 1 calc R . .
H16F H 0.3625 1.1560 0.1779 0.099 Uiso 1 1 calc R . .
C17' C 1.1275(2) 0.98335(19) 0.34699(11) 0.0360(5) Uani 1 1 d . . .
C18' C 1.1528(3) 1.1097(2) 0.34356(14) 0.0480(6) Uani 1 1 d . . .
H18D H 1.0888 1.1466 0.3722 0.072 Uiso 1 1 calc R . .
H18E H 1.1456 1.1397 0.2987 0.072 Uiso 1 1 calc R . .
H18F H 1.2403 1.1235 0.3576 0.072 Uiso 1 1 calc R . .
C19' C 1.2288(2) 0.9267(2) 0.30158(14) 0.0482(6) Uani 1 1 d . . .
H19D H 1.2184 0.9547 0.2566 0.072 Uiso 1 1 calc R . .
H19E H 1.2162 0.8455 0.3050 0.072 Uiso 1 1 calc R . .
H19F H 1.3163 0.9441 0.3143 0.072 Uiso 1 1 calc R . .
C20' C 1.1497(3) 0.9381(3) 0.41618(13) 0.0537(7) Uani 1 1 d . . .
H20D H 1.0872 0.9727 0.4466 0.081 Uiso 1 1 calc R . .
H20E H 1.2382 0.9557 0.4273 0.081 Uiso 1 1 calc R . .
H20F H 1.1379 0.8567 0.4190 0.081 Uiso 1 1 calc R . .
C21' C 0.6724(3) 0.8285(2) 0.40320(12) 0.0482(6) Uani 1 1 d D . .
C22' C 0.7258(9) 0.7976(10) 0.4668(4) 0.079(3) Uani 0.486(10) 1 d PD B 1
H22G H 0.7923 0.7393 0.4614 0.119 Uiso 0.486(10) 1 calc PR B 1
H22H H 0.6559 0.7693 0.4972 0.119 Uiso 0.486(10) 1 calc PR B 1
H22I H 0.7647 0.8636 0.4841 0.119 Uiso 0.486(10) 1 calc PR B 1
C23' C 0.6030(10) 0.7387(8) 0.3751(3) 0.084(4) Uani 0.486(10) 1 d PD B 1
H23G H 0.6633 0.6770 0.3659 0.126 Uiso 0.486(10) 1 calc PR B 1
H23H H 0.5658 0.7670 0.3346 0.126 Uiso 0.486(10) 1 calc PR B 1
H23I H 0.5331 0.7117 0.4059 0.126 Uiso 0.486(10) 1 calc PR B 1
C24' C 0.5657(8) 0.9244(8) 0.4174(4) 0.084(3) Uani 0.486(10) 1 d PD B 1
H24G H 0.6054 0.9982 0.4088 0.125 Uiso 0.486(10) 1 calc PR B 1
H24H H 0.5335 0.9165 0.4630 0.125 Uiso 0.486(10) 1 calc PR B 1
H24I H 0.4933 0.9168 0.3890 0.125 Uiso 0.486(10) 1 calc PR B 1
C22B C 0.6872(9) 0.8666(9) 0.4701(3) 0.075(3) Uani 0.514(10) 1 d PD B 2
H22J H 0.7578 0.8245 0.4903 0.113 Uiso 0.514(10) 1 calc PR B 2
H22K H 0.6060 0.8536 0.4962 0.113 Uiso 0.514(10) 1 calc PR B 2
H22L H 0.7074 0.9466 0.4678 0.113 Uiso 0.514(10) 1 calc PR B 2
C23B C 0.7067(11) 0.6979(5) 0.4060(4) 0.095(4) Uani 0.514(10) 1 d PD B 2
H23J H 0.7983 0.6873 0.3924 0.143 Uiso 0.514(10) 1 calc PR B 2
H23K H 0.6521 0.6597 0.3767 0.143 Uiso 0.514(10) 1 calc PR B 2
H23L H 0.6907 0.6665 0.4506 0.143 Uiso 0.514(10) 1 calc PR B 2
C24B C 0.5358(6) 0.8392(10) 0.3848(4) 0.099(5) Uani 0.514(10) 1 d PD B 2
H24J H 0.5136 0.7753 0.3598 0.148 Uiso 0.514(10) 1 calc PR B 2
H24K H 0.5249 0.9088 0.3583 0.148 Uiso 0.514(10) 1 calc PR B 2
H24L H 0.4784 0.8407 0.4242 0.148 Uiso 0.514(10) 1 calc PR B 2
C25' C 1.0500(3) 1.2802(2) 0.16657(14) 0.0472(6) Uani 1 1 d . . .
H25D H 1.1443 1.2901 0.1660 0.071 Uiso 1 1 calc R . .
H25E H 1.0118 1.2954 0.2098 0.071 Uiso 1 1 calc R . .
H25F H 1.0133 1.3321 0.1340 0.071 Uiso 1 1 calc R . .
C26' C 1.1012(2) 1.0481(2) 0.07573(12) 0.0413(5) Uani 1 1 d . . .
H26D H 1.1948 1.0615 0.0762 0.062 Uiso 1 1 calc R . .
H26E H 1.0692 1.0764 0.0340 0.062 Uiso 1 1 calc R . .
H26F H 1.0846 0.9676 0.0816 0.062 Uiso 1 1 calc R . .

loop_
_atom_site_aniso_label
_atom_site_aniso_U_11
_atom_site_aniso_U_22
_atom_site_aniso_U_33
_atom_site_aniso_U_23
_atom_site_aniso_U_13
_atom_site_aniso_U_12
Al 0.0293(3) 0.0290(3) 0.0282(3) -0.0003(2) -0.0017(2) 0.0020(2)
O1 0.0315(7) 0.0394(8) 0.0303(7) 0.0052(6) -0.0008(6) 0.0002(6)
C1 0.0303(9) 0.0245(8) 0.0287(9) -0.0008(7) -0.0015(7) -0.0019(7)
C2 0.0321(9) 0.0272(9) 0.0280(9) -0.0011(7) 0.0020(7) -0.0048(7)
C3 0.0390(11) 0.0342(10) 0.0278(10) 0.0018(8) 0.0033(8) -0.0020(8)
C4 0.0404(11) 0.0309(10) 0.0274(10) 0.0031(8) -0.0009(8) 0.0019(8)
C5 0.0331(10) 0.0284(9) 0.0284(9) -0.0006(7) 0.0006(7) 0.0031(7)
C6 0.0352(10) 0.0228(8) 0.0250(9) 0.0005(7) 0.0005(7) -0.0013(7)
C7 0.0314(9) 0.0221(8) 0.0280(9) -0.0006(7) 0.0018(7) 0.0022(7)
N8 0.0314(8) 0.0210(7) 0.0233(7) 0.0001(6) 0.0021(6) -0.0015(6)
C9 0.0350(10) 0.0338(10) 0.0226(9) -0.0005(7) 0.0024(7) 0.0026(8)
C10 0.0339(10) 0.0397(11) 0.0306(10) 0.0067(8) 0.0009(8) 0.0002(9)
O11 0.0351(8) 0.0386(9) 0.0696(12) 0.0164(8) 0.0006(8) 0.0013(7)
C12 0.0443(13) 0.0412(12) 0.0517(15) 0.0086(11) -0.0100(11) 0.0015(10)
C13 0.0337(10) 0.0247(9) 0.0280(9) -0.0034(7) 0.0002(7) -0.0006(7)
C14 0.0380(11) 0.0332(10) 0.0379(11) -0.0018(9) -0.0065(9) -0.0031(8)
O15 0.0310(8) 0.0577(11) 0.0496(10) -0.0013(8) -0.0028(7) -0.0083(7)
C16 0.0328(13) 0.078(2) 0.079(2) -0.0129(17) -0.0101(13) -0.0066(13)
C17 0.0310(10) 0.0370(11) 0.0346(11) -0.0038(8) 0.0053(8) -0.0051(8)
C18 0.0402(12) 0.0413(12) 0.0512(14) -0.0065(10) 0.0073(10) 0.0028(10)
C19 0.0352(11) 0.0505(14) 0.0471(14) -0.0047(11) 0.0025(10) -0.0144(10)
C20 0.0446(13) 0.0634(17) 0.0392(13) 0.0025(11) 0.0105(10) -0.0032(12)
C21 0.0463(13) 0.0574(15) 0.0301(11) 0.0070(10) -0.0027(9) 0.0108(11)
C22 0.051(2) 0.100(4) 0.037(2) 0.023(2) -0.0034(16) 0.005(2)
C23 0.115(5) 0.087(4) 0.049(3) -0.002(2) -0.025(3) 0.063(3)
C24 0.055(3) 0.111(4) 0.054(3) 0.023(3) -0.020(2) -0.027(3)
C25 0.0423(13) 0.0363(12) 0.0574(15) -0.0009(11) 0.0077(11) 0.0077(10)
C26 0.0413(12) 0.0467(13) 0.0339(11) -0.0005(9) -0.0081(9) -0.0044(10)
Al' 0.0283(3) 0.0297(3) 0.0306(3) -0.0015(2) -0.0002(2) -0.0025(2)
O1' 0.0288(7) 0.0414(8) 0.0335(8) 0.0055(6) -0.0020(6) -0.0017(6)
C1' 0.0297(9) 0.0240(9) 0.0297(9) 0.0015(7) -0.0005(7) 0.0015(7)
C2' 0.0321(10) 0.0292(9) 0.0301(10) -0.0016(7) -0.0067(8) 0.0035(7)
C3' 0.0423(12) 0.0359(11) 0.0292(10) 0.0013(8) -0.0072(8) 0.0003(9)
C4' 0.0422(11) 0.0335(10) 0.0289(10) 0.0020(8) -0.0026(8) -0.0048(8)
C5' 0.0321(10) 0.0268(9) 0.0298(10) 0.0012(7) -0.0036(7) -0.0040(7)
C6' 0.0331(10) 0.0234(8) 0.0270(9) 0.0003(7) -0.0034(7) -0.0013(7)
C7' 0.0315(9) 0.0242(8) 0.0278(9) -0.0015(7) -0.0029(7) -0.0033(7)
N8' 0.0314(8) 0.0237(7) 0.0223(7) -0.0027(6) -0.0023(6) -0.0007(6)
C9' 0.0356(10) 0.0326(10) 0.0235(9) -0.0014(7) -0.0044(7) -0.0021(8)
C10' 0.0345(10) 0.0406(11) 0.0298(10) 0.0050(8) -0.0066(8) -0.0020(9)
O11' 0.0353(8) 0.0368(8) 0.0650(12) 0.0135(8) -0.0062(8) -0.0037(7)
C12' 0.0432(13) 0.0420(13) 0.0559(16) 0.0112(11) 0.0059(11) -0.0026(10)
C13' 0.0325(10) 0.0255(9) 0.0294(9) -0.0038(7) -0.0014(7) 0.0012(7)
C14' 0.0360(11) 0.0338(10) 0.0385(11) -0.0051(9) 0.0021(9) -0.0008(8)
O15' 0.0311(8) 0.0636(11) 0.0505(10) -0.0062(8) -0.0049(7) 0.0107(8)
C16' 0.0309(12) 0.088(2) 0.080(2) -0.0189(18) -0.0052(13) 0.0107(13)
C17' 0.0348(11) 0.0389(11) 0.0351(11) -0.0030(9) -0.0098(8) 0.0046(9)
C18' 0.0427(13) 0.0429(13) 0.0608(16) -0.0112(11) -0.0151(12) -0.0034(10)
C19' 0.0363(12) 0.0564(15) 0.0530(15) -0.0077(12) -0.0101(11) 0.0141(11)
C20' 0.0491(15) 0.0702(18) 0.0432(14) 0.0002(13) -0.0185(11) 0.0025(13)
C21' 0.0530(14) 0.0601(16) 0.0307(11) 0.0077(11) -0.0020(10) -0.0183(12)
C22' 0.076(6) 0.121(9) 0.037(4) 0.040(5) -0.010(3) -0.031(6)
C23' 0.110(8) 0.097(7) 0.044(4) 0.011(4) 0.004(4) -0.071(6)
C24' 0.061(5) 0.109(7) 0.073(5) 0.025(5) 0.035(4) 0.017(5)
C22B 0.076(6) 0.105(7) 0.044(4) -0.006(4) 0.013(3) -0.036(5)
C23B 0.164(10) 0.041(3) 0.074(6) 0.013(3) 0.048(6) -0.019(4)
C24B 0.044(3) 0.166(12) 0.079(6) 0.061(7) -0.005(3) -0.031(5)
C25' 0.0475(14) 0.0366(12) 0.0589(16) -0.0014(11) -0.0151(12) -0.0090(10)
C26' 0.0408(12) 0.0454(13) 0.0368(12) -0.0033(10) 0.0063(9) 0.0040(10)

loop_
_atom_type_symbol
_atom_type_description
_atom_type_scat_dispersion_real
_atom_type_scat_dispersion_imag
_atom_type_scat_source
C C 0.0033 0.0016 'International Tables Vol C Tables 4.2.6.8 and 6.1.1.4'
H H 0.0000 0.0000 'International Tables Vol C Tables 4.2.6.8 and 6.1.1.4'
N N 0.0061 0.0033 'International Tables Vol C Tables 4.2.6.8 and 6.1.1.4'
O O 0.0106 0.0060 'International Tables Vol C Tables 4.2.6.8 and 6.1.1.4'
Al Al 0.0645 0.0514 'International Tables Vol C Tables 4.2.6.8 and 6.1.1.4'

loop_
_geom_angle_atom_site_label_1
_geom_angle_atom_site_label_2
_geom_angle_atom_site_label_3
_geom_angle
_geom_angle_site_symmetry_1
_geom_angle_site_symmetry_3
_geom_angle_publ_flag
O1 Al C26 104.61(9) . . ?
O1 Al C25 106.65(10) . . ?
C26 Al C25 123.96(12) . . ?
O1 Al N8 94.45(7) . . ?
C26 Al N8 111.13(9) . . ?
C25 Al N8 111.40(9) . . ?
C1 O1 Al 133.94(13) . . ?
O1 C1 C6 118.79(17) . . ?
O1 C1 C2 121.65(18) . . ?
C6 C1 C2 119.55(18) . . ?
C3 C2 C1 116.98(19) . . ?
C3 C2 C17 122.14(18) . . ?
C1 C2 C17 120.88(18) . . ?
C4 C3 C2 124.42(19) . . ?
C5 C4 C3 116.98(19) . . ?
C5 C4 C21 121.0(2) . . ?
C3 C4 C21 121.99(19) . . ?
C4 C5 C6 121.21(19) . . ?
C5 C6 C1 120.80(18) . . ?
C5 C6 C7 120.55(18) . . ?
C1 C6 C7 118.49(17) . . ?
C6 C7 N8 114.69(15) . . ?
C13 N8 C9 112.96(15) . . ?
C13 N8 C7 110.70(15) . . ?
C9 N8 C7 105.87(14) . . ?
C13 N8 Al 109.16(12) . . ?
C9 N8 Al 112.81(12) . . ?
C7 N8 Al 105.02(11) . . ?
N8 C9 C10 113.69(17) . . ?
O11 C10 C9 107.52(17) . . ?
C12 O11 C10 114.09(18) . . ?
N8 C13 C14 118.32(17) . . ?
O15 C14 C13 109.73(18) . . ?
C14 O15 C16 112.0(2) . . ?
C20 C17 C18 108.0(2) . . ?
C20 C17 C19 107.20(19) . . ?
C18 C17 C19 109.6(2) . . ?
C20 C17 C2 112.24(19) . . ?
C18 C17 C2 109.47(17) . . ?
C19 C17 C2 110.22(18) . . ?
C22A C21 C24A 115.9(6) . . ?
C22A C21 C23 135.3(6) . . ?
C24A C21 C23 53.9(5) . . ?
C22A C21 C22 36.7(5) . . ?
C24A C21 C22 132.5(5) . . ?
C23 C21 C22 112.4(3) . . ?
C22A C21 C4 111.0(5) . . ?
C24A C21 C4 113.8(5) . . ?
C23 C21 C4 112.2(2) . . ?
C22 C21 C4 113.1(2) . . ?
C22A C21 C24 69.3(5) . . ?
C24A C21 C24 55.0(5) . . ?
C23 C21 C24 107.3(4) . . ?
C22 C21 C24 103.6(3) . . ?
C4 C21 C24 107.5(2) . . ?
C22A C21 C23A 106.7(6) . . ?
C24A C21 C23A 104.9(6) . . ?
C23 C21 C23A 52.0(5) . . ?
C22 C21 C23A 70.7(5) . . ?
C4 C21 C23A 103.3(5) . . ?
C24 C21 C23A 148.1(5) . . ?
O1' Al' C26' 105.76(10) . . ?
O1' Al' C25' 106.94(10) . . ?
C26' Al' C25' 123.25(12) . . ?
O1' Al' N8' 94.81(7) . . ?
C26' Al' N8' 110.51(9) . . ?
C25' Al' N8' 111.44(10) . . ?
C1' O1' Al' 133.49(13) . . ?
O1' C1' C6' 119.21(18) . . ?
O1' C1' C2' 121.76(18) . . ?
C6' C1' C2' 119.04(18) . . ?
C3' C2' C1' 117.28(18) . . ?
C3' C2' C17' 121.93(19) . . ?
C1' C2' C17' 120.79(19) . . ?
C2' C3' C4' 124.7(2) . . ?
C5' C4' C3' 116.34(19) . . ?
C5' C4' C21' 121.7(2) . . ?
C3' C4' C21' 121.9(2) . . ?
C6' C5' C4' 121.34(19) . . ?
C5' C6' C1' 121.20(18) . . ?
C5' C6' C7' 120.22(17) . . ?
C1' C6' C7' 118.44(17) . . ?
C6' C7' N8' 115.00(15) . . ?
C13' N8' C9' 112.81(15) . . ?
C13' N8' C7' 110.52(15) . . ?
C9' N8' C7' 106.39(14) . . ?
C13' N8' Al' 108.98(11) . . ?
C9' N8' Al' 113.06(12) . . ?
C7' N8' Al' 104.75(11) . . ?
N8' C9' C10' 114.20(16) . . ?
O11' C10' C9' 107.46(17) . . ?
C10' O11' C12' 113.41(18) . . ?
N8' C13' C14' 118.42(16) . . ?
O15' C14' C13' 109.85(18) . . ?
C16' O15' C14' 112.2(2) . . ?
C20' C17' C18' 108.0(2) . . ?
C20' C17' C2' 112.3(2) . . ?
C18' C17' C2' 110.52(18) . . ?
C20' C17' C19' 107.1(2) . . ?
C18' C17' C19' 108.7(2) . . ?
C2' C17' C19' 110.07(18) . . ?
C23' C21' C22' 114.3(5) . . ?
C23' C21' C24B 56.9(5) . . ?
C22' C21' C24B 130.0(5) . . ?
C23' C21' C22B 135.5(4) . . ?
C22' C21' C22B 36.0(4) . . ?
C24B C21' C22B 111.0(5) . . ?
C23' C21' C4' 111.3(3) . . ?
C22' C21' C4' 114.3(4) . . ?
C24B C21' C4' 113.9(3) . . ?
C22B C21' C4' 112.3(4) . . ?
C23' C21' C23B 52.1(5) . . ?
C22' C21' C23B 71.3(5) . . ?
C24B C21' C23B 106.7(5) . . ?
C22B C21' C23B 106.2(5) . . ?
C4' C21' C23B 106.2(3) . . ?
C23' C21' C24' 105.8(5) . . ?
C22' C21' C24' 105.4(5) . . ?
C24B C21' C24' 49.4(5) . . ?
C22B C21' C24' 71.3(5) . . ?
C4' C21' C24' 104.6(3) . . ?
C23B C21' C24' 147.3(4) . . ?

loop_
_geom_bond_atom_site_label_1
_geom_bond_atom_site_label_2
_geom_bond_distance
_geom_bond_site_symmetry_2
_geom_bond_publ_flag
Al O1 1.7735(15) . ?
Al C26 1.962(2) . ?
Al C25 1.965(2) . ?
Al N8 2.0652(17) . ?
O1 C1 1.337(2) . ?
C1 C6 1.403(3) . ?
C1 C2 1.418(3) . ?
C2 C3 1.396(3) . ?
C2 C17 1.537(3) . ?
C3 C4 1.394(3) . ?
C4 C5 1.390(3) . ?
C4 C21 1.539(3) . ?
C5 C6 1.390(3) . ?
C6 C7 1.503(3) . ?
C7 N8 1.511(2) . ?
N8 C13 1.495(2) . ?
N8 C9 1.498(2) . ?
C9 C10 1.512(3) . ?
C10 O11 1.403(3) . ?
O11 C12 1.399(3) . ?
C13 C14 1.507(3) . ?
C14 O15 1.419(3) . ?
O15 C16 1.421(3) . ?
C17 C20 1.524(3) . ?
C17 C18 1.533(3) . ?
C17 C19 1.536(3) . ?
C21 C22A 1.445(9) . ?
C21 C24A 1.449(8) . ?
C21 C23 1.474(5) . ?
C21 C22 1.513(4) . ?
C21 C24 1.591(5) . ?
C21 C23A 1.626(9) . ?
Al' O1' 1.7752(16) . ?
Al' C26' 1.961(2) . ?
Al' C25' 1.961(2) . ?
Al' N8' 2.0641(17) . ?
O1' C1' 1.336(2) . ?
C1' C6' 1.398(3) . ?
C1' C2' 1.419(3) . ?
C2' C3' 1.388(3) . ?
C2' C17' 1.536(3) . ?
C3' C4' 1.397(3) . ?
C4' C5' 1.391(3) . ?
C4' C21' 1.532(3) . ?
C5' C6' 1.388(3) . ?
C6' C7' 1.506(3) . ?
C7' N8' 1.506(2) . ?
N8' C13' 1.494(3) . ?
N8' C9' 1.497(2) . ?
C9' C10' 1.507(3) . ?
C10' O11' 1.408(3) . ?
O11' C12' 1.414(3) . ?
C13' C14' 1.504(3) . ?
C14' O15' 1.422(3) . ?
O15' C16' 1.412(3) . ?
C17' C20' 1.527(3) . ?
C17' C18' 1.533(3) . ?
C17' C19' 1.542(3) . ?
C21' C23' 1.459(6) . ?
C21' C22' 1.476(6) . ?
C21' C24B 1.481(6) . ?
C21' C22B 1.490(7) . ?
C21' C23B 1.598(6) . ?
C21' C24' 1.610(7) . ?
